data_4072094
loop_
_publ_author_name
'Sun, Kai'
'Wang, Li'
'Wang, Zhong-Xia'

_publ_section_title
;
 Synthesis and Characterization of Amido Pincer Complexes of Lithium and
 Nickel and Catalysis of the Nickel Complexes in the Kumada Cross-Coupling
;
_journal_issue 21
_journal_name_full Organometallics
_journal_page_first 5649
_journal_paper_doi 10.1021/om800580p
_journal_volume 27
_journal_year 2008
_chemical_formula_sum 'C81 H68 Cl2 N2 Ni2 O2 P4'
_chemical_formula_weight 1413.57
_chemical_name_systematic
; 
 ? 
;
_space_group_IT_number 4
_symmetry_cell_setting monoclinic
_symmetry_space_group_name_Hall 'P 2yb'
_symmetry_space_group_name_H-M 'P 1 21 1'
_atom_sites_solution_hydrogens geom
_atom_sites_solution_primary direct
_atom_sites_solution_secondary difmap
_audit_creation_method SHELXL-97
_cell_angle_alpha 90.00
_cell_angle_beta 107.689(2)
_cell_angle_gamma 90.00
_cell_formula_units_Z 2
_cell_length_a 15.922(2)
_cell_length_b 9.7547(16)
_cell_length_c 23.679(3)
_cell_measurement_reflns_used 2392
_cell_measurement_temperature 298(2)
_cell_measurement_theta_max 18.485
_cell_measurement_theta_min 2.633
_cell_volume 3503.8(9)
_computing_cell_refinement 'Bruker SMART'
_computing_data_collection 'Bruker SMART'
_computing_data_reduction 'Bruker SHELXTL'
_computing_molecular_graphics 'Bruker SHELXTL'
_computing_publication_material 'Bruker SHELXTL'
_computing_structure_refinement 'SHELXL-97 (Sheldrick, 1997)'
_computing_structure_solution 'SHELXS-97 (Sheldrick, 1990)'
_diffrn_ambient_temperature 298(2)
_diffrn_measured_fraction_theta_full 0.998
_diffrn_measured_fraction_theta_max 0.998
_diffrn_measurement_device_type 'CCD area detector'
_diffrn_measurement_method 'phi and omega scans'
_diffrn_radiation_monochromator graphite
_diffrn_radiation_source 'fine-focus sealed tube'
_diffrn_radiation_type MoK\a
_diffrn_radiation_wavelength 0.71073
_diffrn_reflns_av_R_equivalents 0.0572
_diffrn_reflns_av_sigmaI/netI 0.1723
_diffrn_reflns_limit_h_max 18
_diffrn_reflns_limit_h_min -12
_diffrn_reflns_limit_k_max 11
_diffrn_reflns_limit_k_min -11
_diffrn_reflns_limit_l_max 23
_diffrn_reflns_limit_l_min -28
_diffrn_reflns_number 17717
_diffrn_reflns_theta_full 25.01
_diffrn_reflns_theta_max 25.01
_diffrn_reflns_theta_min 1.34
_exptl_absorpt_coefficient_mu 0.754
_exptl_absorpt_correction_T_max 0.9083
_exptl_absorpt_correction_T_min 0.8516
_exptl_absorpt_correction_type multi-scan
_exptl_absorpt_process_details sadabs
_exptl_crystal_density_diffrn 1.340
_exptl_crystal_density_method 'not measured'
_exptl_crystal_F_000 1468
_exptl_crystal_size_max 0.22
_exptl_crystal_size_mid 0.18
_exptl_crystal_size_min 0.13
_refine_diff_density_max 0.632
_refine_diff_density_min -0.366
_refine_diff_density_rms 0.051
_refine_ls_abs_structure_details 'Flack H D (1983), Acta Cryst. A39, 876-881'
_refine_ls_abs_structure_Flack -0.025(13)
_refine_ls_extinction_method none
_refine_ls_goodness_of_fit_ref 0.816
_refine_ls_hydrogen_treatment mixed
_refine_ls_matrix_type full
_refine_ls_number_parameters 838
_refine_ls_number_reflns 11859
_refine_ls_number_restraints 1
_refine_ls_restrained_S_all 0.816
_refine_ls_R_factor_all 0.1313
_refine_ls_R_factor_gt 0.0561
_refine_ls_shift/su_max 0.000
_refine_ls_shift/su_mean 0.000
_refine_ls_structure_factor_coef Fsqd
_refine_ls_weighting_details 'calc w=1/[\s^2^(Fo^2^)+(0.0001P)^2^+0.0000P] where P=(Fo^2^+2Fc^2^)/3'
_refine_ls_weighting_scheme calc
_refine_ls_wR_factor_gt 0.0619
_refine_ls_wR_factor_ref 0.0748
_reflns_number_gt 5773
_reflns_number_total 11859
_reflns_threshold_expression >2sigma(I)
_cod_data_source_file om800580p_si_002.cif
_cod_data_source_block 070416d
_cod_depositor_comments
;
The following automatic conversions were performed:

'_symmetry_cell_setting' value 'Monoclinic' changed to 'monoclinic'
according to /home/saulius/struct/CIF-dictionaries/cif_core.dic
dictionary named 'cif_core.dic' version 2.4.1 from 2010-06-29.

Automatic conversion script
Id: cif_fix_values 1715 2011-07-08 13:25:40Z adriana 
;
_cod_original_cell_volume 3503.8(8)
_cod_original_sg_symbol_H-M P2(1)
_cod_database_code 4072094

loop_
_symmetry_equiv_pos_as_xyz
'x, y, z'
'-x, y+1/2, -z'

loop_
_atom_site_label
_atom_site_type_symbol
_atom_site_fract_x
_atom_site_fract_y
_atom_site_fract_z
_atom_site_U_iso_or_equiv
_atom_site_adp_type
_atom_site_occupancy
_atom_site_symmetry_multiplicity
_atom_site_calc_flag
_atom_site_refinement_flags
Ni1 Ni 0.08814(6) 0.23670(9) 0.23944(4) 0.0456(3) Uani 1 1 d .
Ni2 Ni 0.58570(6) 0.16892(9) 0.25162(4) 0.0472(3) Uani 1 1 d .
Cl1 Cl 0.08682(14) 0.46053(18) 0.23664(7) 0.0618(6) Uani 1 1 d .
Cl2 Cl 0.61723(13) -0.02937(17) 0.29521(7) 0.0658(6) Uani 1 1 d .
N1 N 0.0897(4) 0.0427(5) 0.2391(2) 0.0413(16) Uani 1 1 d .
N2 N 0.5646(3) 0.3402(6) 0.2114(2) 0.0459(15) Uani 1 1 d .
O1 O 0.1255(3) 0.2355(5) 0.32477(16) 0.0549(13) Uani 1 1 d .
O2 O 0.6121(3) 0.2649(4) 0.32790(17) 0.0536(14) Uani 1 1 d .
P1 P 0.04127(13) 0.2266(2) 0.14547(7) 0.0473(5) Uani 1 1 d .
P2 P 0.16098(14) 0.0952(2) 0.34837(8) 0.0474(5) Uani 1 1 d .
P3 P 0.54446(14) 0.0747(2) 0.16705(8) 0.0512(6) Uani 1 1 d .
P4 P 0.63604(14) 0.4136(2) 0.31697(8) 0.0465(5) Uani 1 1 d .
C1 C 0.0280(5) 0.0433(6) 0.1332(3) 0.046(2) Uani 1 1 d .
C2 C 0.0551(5) -0.0272(8) 0.1871(3) 0.0486(19) Uani 1 1 d .
C3 C 0.0408(5) -0.1745(7) 0.1819(3) 0.055(2) Uani 1 1 d .
H3 H 0.0569 -0.2286 0.2158 0.067 Uiso 1 1 calc R
C4 C 0.0042(5) -0.2350(7) 0.1279(3) 0.063(2) Uani 1 1 d .
H4 H -0.0048 -0.3293 0.1263 0.075 Uiso 1 1 calc R
C5 C -0.0201(5) -0.1609(9) 0.0754(3) 0.066(2) Uani 1 1 d .
H5 H -0.0440 -0.2044 0.0392 0.079 Uiso 1 1 calc R
C6 C -0.0073(5) -0.0170(8) 0.0787(3) 0.060(2) Uani 1 1 d .
H6 H -0.0227 0.0359 0.0444 0.072 Uiso 1 1 calc R
C7 C -0.0645(5) 0.3066(6) 0.1127(3) 0.050(2) Uani 1 1 d .
C8 C -0.0938(5) 0.3506(9) 0.0540(3) 0.080(2) Uani 1 1 d .
H8 H -0.0581 0.3407 0.0297 0.096 Uiso 1 1 calc R
C9 C -0.1770(7) 0.4094(10) 0.0322(4) 0.113(4) Uani 1 1 d .
H9 H -0.1952 0.4422 -0.0065 0.136 Uiso 1 1 calc R
C10 C -0.2328(7) 0.4204(9) 0.0656(5) 0.103(3) Uani 1 1 d .
H10 H -0.2895 0.4549 0.0494 0.123 Uiso 1 1 calc R
C11 C -0.2035(6) 0.3792(8) 0.1242(4) 0.078(3) Uani 1 1 d .
H11 H -0.2394 0.3897 0.1484 0.094 Uiso 1 1 calc R
C12 C -0.1213(5) 0.3228(7) 0.1462(3) 0.059(2) Uani 1 1 d .
H12 H -0.1029 0.2941 0.1855 0.071 Uiso 1 1 calc R
C13 C 0.1155(5) 0.2908(8) 0.1067(3) 0.054(2) Uani 1 1 d .
C14 C 0.1196(5) 0.4303(9) 0.0953(3) 0.071(2) Uani 1 1 d .
H14 H 0.0812 0.4909 0.1052 0.085 Uiso 1 1 calc R
C15 C 0.1812(7) 0.4793(9) 0.0691(4) 0.092(3) Uani 1 1 d .
H15 H 0.1832 0.5723 0.0610 0.110 Uiso 1 1 calc R
C16 C 0.2380(6) 0.3917(12) 0.0556(4) 0.097(3) Uani 1 1 d .
H16 H 0.2794 0.4241 0.0383 0.116 Uiso 1 1 calc R
C17 C 0.2342(6) 0.2561(11) 0.0675(4) 0.099(3) Uani 1 1 d .
H17 H 0.2742 0.1962 0.0590 0.119 Uiso 1 1 calc R
C18 C 0.1735(5) 0.2068(8) 0.0916(3) 0.075(3) Uani 1 1 d .
H18 H 0.1712 0.1130 0.0979 0.090 Uiso 1 1 calc R
C19 C 0.0993(5) -0.0292(7) 0.2943(2) 0.0450(19) Uani 1 1 d .
H19 H 0.1350 -0.1119 0.2961 0.054 Uiso 1 1 calc R
C20 C 0.0117(5) -0.0671(7) 0.3058(3) 0.0487(19) Uani 1 1 d .
C21 C 0.0114(6) -0.1645(9) 0.3475(3) 0.087(3) Uani 1 1 d .
H21 H 0.0627 -0.2125 0.3664 0.105 Uiso 1 1 calc R
C22 C -0.0655(9) -0.1912(12) 0.3615(4) 0.121(5) Uani 1 1 d .
H22 H -0.0652 -0.2543 0.3911 0.145 Uiso 1 1 calc R
C23 C -0.1417(9) -0.1247(13) 0.3319(5) 0.123(5) Uani 1 1 d .
H23 H -0.1930 -0.1431 0.3416 0.147 Uiso 1 1 calc R
C24 C -0.1439(7) -0.0337(10) 0.2893(5) 0.098(3) Uani 1 1 d .
H24 H -0.1965 0.0091 0.2687 0.117 Uiso 1 1 calc R
C25 C -0.0665(6) -0.0043(8) 0.2765(4) 0.073(3) Uani 1 1 d .
H25 H -0.0677 0.0598 0.2472 0.087 Uiso 1 1 calc R
C26 C 0.2749(5) 0.0821(9) 0.3540(3) 0.0469(19) Uani 1 1 d .
C27 C 0.3204(6) 0.1959(9) 0.3483(3) 0.080(3) Uani 1 1 d .
H27 H 0.2912 0.2795 0.3406 0.096 Uiso 1 1 calc R
C28 C 0.4099(7) 0.1906(12) 0.3537(4) 0.106(4) Uani 1 1 d .
H28 H 0.4391 0.2696 0.3479 0.127 Uiso 1 1 calc R
C29 C 0.4556(7) 0.0684(15) 0.3675(4) 0.108(4) Uani 1 1 d .
H29 H 0.5159 0.0655 0.3728 0.130 Uiso 1 1 calc R
C30 C 0.4118(7) -0.0466(10) 0.3733(4) 0.093(3) Uani 1 1 d .
H30 H 0.4419 -0.1295 0.3818 0.111 Uiso 1 1 calc R
C31 C 0.3220(6) -0.0421(9) 0.3668(3) 0.070(2) Uani 1 1 d .
H31 H 0.2927 -0.1222 0.3708 0.084 Uiso 1 1 calc R
C32 C 0.1494(4) 0.0676(7) 0.4199(3) 0.0446(18) Uani 1 1 d .
C33 C 0.1832(5) -0.0424(7) 0.4568(3) 0.061(2) Uani 1 1 d .
H33 H 0.2166 -0.1081 0.4448 0.073 Uiso 1 1 calc R
C34 C 0.1686(5) -0.0564(8) 0.5105(3) 0.064(2) Uani 1 1 d .
H34 H 0.1929 -0.1304 0.5347 0.077 Uiso 1 1 calc R
C35 C 0.1180(6) 0.0381(9) 0.5293(3) 0.075(3) Uani 1 1 d .
H35 H 0.1061 0.0259 0.5650 0.090 Uiso 1 1 calc R
C36 C 0.0856(5) 0.1498(9) 0.4946(3) 0.084(3) Uani 1 1 d .
H36 H 0.0542 0.2162 0.5078 0.101 Uiso 1 1 calc R
C37 C 0.0992(5) 0.1648(8) 0.4402(3) 0.066(2) Uani 1 1 d .
H37 H 0.0751 0.2397 0.4165 0.079 Uiso 1 1 calc R
C38 C 0.5175(4) 0.2192(7) 0.1179(3) 0.049(2) Uani 1 1 d .
C39 C 0.5303(4) 0.3447(8) 0.1497(3) 0.0436(18) Uani 1 1 d .
C40 C 0.5038(5) 0.4662(7) 0.1164(3) 0.056(2) Uani 1 1 d .
H40 H 0.5084 0.5503 0.1357 0.067 Uiso 1 1 calc R
C41 C 0.4715(5) 0.4604(8) 0.0561(3) 0.061(2) Uani 1 1 d .
H41 H 0.4576 0.5418 0.0348 0.073 Uiso 1 1 calc R
C42 C 0.4588(5) 0.3384(10) 0.0257(3) 0.074(2) Uani 1 1 d .
H42 H 0.4338 0.3368 -0.0153 0.088 Uiso 1 1 calc R
C43 C 0.4839(5) 0.2179(8) 0.0572(3) 0.065(2) Uani 1 1 d .
H43 H 0.4778 0.1349 0.0370 0.077 Uiso 1 1 calc R
C44 C 0.4439(5) -0.0250(7) 0.1537(3) 0.0519(19) Uani 1 1 d .
C45 C 0.3877(6) 0.0055(7) 0.1870(3) 0.066(2) Uani 1 1 d .
H45 H 0.4050 0.0697 0.2174 0.079 Uiso 1 1 calc R
C46 C 0.3072(6) -0.0573(9) 0.1758(4) 0.076(3) Uani 1 1 d .
H46 H 0.2698 -0.0327 0.1976 0.092 Uiso 1 1 calc R
C47 C 0.2816(6) -0.1560(10) 0.1328(4) 0.094(3) Uani 1 1 d .
H47 H 0.2282 -0.2014 0.1266 0.112 Uiso 1 1 calc R
C48 C 0.3351(7) -0.1875(9) 0.0990(4) 0.101(3) Uani 1 1 d .
H48 H 0.3162 -0.2500 0.0680 0.121 Uiso 1 1 calc R
C49 C 0.4177(6) -0.1263(8) 0.1106(3) 0.077(3) Uani 1 1 d .
H49 H 0.4555 -0.1534 0.0895 0.093 Uiso 1 1 calc R
C50 C 0.6269(5) -0.0248(8) 0.1458(3) 0.056(2) Uani 1 1 d .
C51 C 0.6375(5) -0.1659(10) 0.1592(3) 0.074(2) Uani 1 1 d .
H51 H 0.6009 -0.2097 0.1776 0.089 Uiso 1 1 calc R
C52 C 0.7037(7) -0.2397(9) 0.1445(4) 0.092(3) Uani 1 1 d .
H52 H 0.7084 -0.3338 0.1510 0.110 Uiso 1 1 calc R
C53 C 0.7610(7) -0.1755(12) 0.1209(4) 0.107(4) Uani 1 1 d .
H53 H 0.8068 -0.2240 0.1134 0.129 Uiso 1 1 calc R
C54 C 0.7506(6) -0.0400(11) 0.1084(4) 0.093(3) Uani 1 1 d .
H54 H 0.7895 0.0043 0.0921 0.112 Uiso 1 1 calc R
C55 C 0.6832(6) 0.0333(9) 0.1194(3) 0.079(3) Uani 1 1 d .
H55 H 0.6760 0.1252 0.1085 0.095 Uiso 1 1 calc R
C56 C 0.5632(5) 0.4649(7) 0.2452(2) 0.052(2) Uani 1 1 d .
H56 H 0.5901 0.5403 0.2294 0.062 Uiso 1 1 calc R
C57 C 0.4712(5) 0.5069(7) 0.2463(3) 0.0466(19) Uani 1 1 d .
C58 C 0.4578(5) 0.6418(7) 0.2630(3) 0.060(2) Uani 1 1 d .
H58 H 0.5037 0.7050 0.2717 0.072 Uiso 1 1 calc R
C59 C 0.3763(6) 0.6789(9) 0.2662(3) 0.077(3) Uani 1 1 d .
H59 H 0.3685 0.7667 0.2790 0.093 Uiso 1 1 calc R
C60 C 0.3051(6) 0.5894(10) 0.2508(3) 0.085(3) Uani 1 1 d .
H60 H 0.2498 0.6161 0.2526 0.102 Uiso 1 1 calc R
C61 C 0.3195(6) 0.4594(9) 0.2329(3) 0.073(2) Uani 1 1 d .
H61 H 0.2728 0.3978 0.2213 0.087 Uiso 1 1 calc R
C62 C 0.4006(5) 0.4202(7) 0.2318(3) 0.060(2) Uani 1 1 d .
H62 H 0.4085 0.3308 0.2208 0.072 Uiso 1 1 calc R
C63 C 0.6293(4) 0.5225(7) 0.3762(3) 0.0455(19) Uani 1 1 d .
C64 C 0.6576(5) 0.6575(8) 0.3807(3) 0.070(2) Uani 1 1 d .
H64 H 0.6794 0.6946 0.3517 0.084 Uiso 1 1 calc R
C65 C 0.6534(6) 0.7373(9) 0.4282(4) 0.094(3) Uani 1 1 d .
H65 H 0.6746 0.8268 0.4317 0.113 Uiso 1 1 calc R
C66 C 0.6184(6) 0.6856(11) 0.4699(4) 0.096(3) Uani 1 1 d .
H66 H 0.6139 0.7410 0.5008 0.115 Uiso 1 1 calc R
C67 C 0.5904(6) 0.5534(11) 0.4662(3) 0.087(3) Uani 1 1 d .
H67 H 0.5678 0.5180 0.4950 0.104 Uiso 1 1 calc R
C68 C 0.5956(5) 0.4701(8) 0.4189(3) 0.064(2) Uani 1 1 d .
H68 H 0.5763 0.3797 0.4164 0.077 Uiso 1 1 calc R
C69 C 0.7468(5) 0.4191(9) 0.3130(3) 0.052(2) Uani 1 1 d .
C70 C 0.8005(7) 0.3090(9) 0.3356(3) 0.077(3) Uani 1 1 d .
H70 H 0.7791 0.2344 0.3515 0.092 Uiso 1 1 calc R
C71 C 0.8877(7) 0.3107(11) 0.3342(4) 0.102(4) Uani 1 1 d .
H71 H 0.9250 0.2383 0.3509 0.123 Uiso 1 1 calc R
C72 C 0.9182(8) 0.4147(14) 0.3094(5) 0.113(5) Uani 1 1 d .
H72 H 0.9766 0.4126 0.3093 0.135 Uiso 1 1 calc R
C73 C 0.8668(8) 0.5245(12) 0.2841(4) 0.106(4) Uani 1 1 d .
H73 H 0.8883 0.5956 0.2662 0.127 Uiso 1 1 calc R
C74 C 0.7790(6) 0.5238(8) 0.2867(3) 0.073(3) Uani 1 1 d .
H74 H 0.7420 0.5966 0.2700 0.088 Uiso 1 1 calc R
C75 C 0.2164(11) 0.5646(11) 0.4891(9) 0.117(4) Uani 1 1 d .
C76 C 0.1869(12) 0.5361(13) 0.4288(8) 0.152(8) Uani 1 1 d .
H76 H 0.1298 0.5042 0.4115 0.182 Uiso 1 1 calc R
C77 C 0.2413(17) 0.5547(14) 0.3954(6) 0.189(12) Uani 1 1 d .
H77 H 0.2208 0.5436 0.3545 0.227 Uiso 1 1 calc R
C78 C 0.3281(11) 0.5905(12) 0.4232(8) 0.143(5) Uani 1 1 d .
H78 H 0.3677 0.5946 0.4014 0.171 Uiso 1 1 calc R
C79 C 0.3562(9) 0.6199(10) 0.4821(7) 0.137(5) Uani 1 1 d .
H79 H 0.4133 0.6510 0.5000 0.164 Uiso 1 1 calc R
C80 C 0.2983(10) 0.6027(9) 0.5146(5) 0.094(3) Uani 1 1 d .
H80 H 0.3177 0.6184 0.5553 0.113 Uiso 1 1 calc R
C81 C 0.1527(8) 0.5464(11) 0.5188(5) 0.183(6) Uani 1 1 d .
H81A H 0.1747 0.4835 0.5511 0.275 Uiso 1 1 calc R
H81B H 0.0996 0.5104 0.4917 0.275 Uiso 1 1 calc R
H81C H 0.1403 0.6330 0.5339 0.275 Uiso 1 1 calc R

loop_
_atom_site_aniso_label
_atom_site_aniso_U_11
_atom_site_aniso_U_22
_atom_site_aniso_U_33
_atom_site_aniso_U_23
_atom_site_aniso_U_13
_atom_site_aniso_U_12
Ni1 0.0531(7) 0.0426(5) 0.0410(6) 0.0006(5) 0.0144(5) -0.0006(5)
Ni2 0.0536(7) 0.0417(6) 0.0456(5) 0.0008(5) 0.0142(5) -0.0019(5)
Cl1 0.0793(16) 0.0406(12) 0.0647(13) 0.0001(11) 0.0204(12) -0.0017(12)
Cl2 0.0829(18) 0.0450(12) 0.0698(13) 0.0122(11) 0.0236(12) 0.0053(11)
N1 0.045(4) 0.058(4) 0.022(3) 0.004(3) 0.012(3) 0.000(3)
N2 0.041(4) 0.057(4) 0.042(3) -0.002(4) 0.016(3) -0.003(3)
O1 0.069(4) 0.040(3) 0.054(3) 0.005(3) 0.016(3) 0.008(3)
O2 0.066(4) 0.052(3) 0.043(3) 0.007(2) 0.016(2) -0.003(3)
P1 0.0570(14) 0.0454(12) 0.0400(10) 0.0015(10) 0.0158(10) 0.0007(12)
P2 0.0524(15) 0.0477(13) 0.0412(12) 0.0060(10) 0.0130(11) 0.0008(11)
P3 0.0586(16) 0.0523(14) 0.0452(12) -0.0048(10) 0.0195(12) -0.0016(12)
P4 0.0527(15) 0.0447(12) 0.0403(12) -0.0032(10) 0.0116(11) -0.0044(11)
C1 0.053(6) 0.049(5) 0.041(4) -0.011(4) 0.025(4) -0.002(4)
C2 0.045(5) 0.067(6) 0.039(5) -0.002(4) 0.020(4) -0.002(4)
C3 0.064(6) 0.047(5) 0.055(5) 0.010(4) 0.018(4) 0.004(4)
C4 0.080(6) 0.059(6) 0.059(5) -0.016(5) 0.035(5) -0.011(5)
C5 0.071(6) 0.073(6) 0.053(5) -0.026(5) 0.017(4) -0.003(6)
C6 0.082(7) 0.058(6) 0.044(5) -0.001(4) 0.025(5) -0.003(5)
C7 0.053(5) 0.053(5) 0.047(4) -0.007(4) 0.020(4) -0.010(4)
C8 0.076(7) 0.109(7) 0.049(5) 0.023(5) 0.011(5) 0.008(6)
C9 0.094(9) 0.133(9) 0.085(7) 0.036(6) -0.014(7) 0.031(8)
C10 0.061(8) 0.102(8) 0.120(9) -0.003(7) -0.008(7) 0.023(6)
C11 0.062(7) 0.082(7) 0.089(6) -0.017(5) 0.022(6) 0.003(5)
C12 0.052(6) 0.058(5) 0.066(5) 0.005(4) 0.016(5) 0.011(5)
C13 0.059(6) 0.067(6) 0.036(4) 0.007(4) 0.015(4) 0.004(4)
C14 0.093(8) 0.071(7) 0.065(5) -0.002(5) 0.047(5) 0.002(6)
C15 0.124(10) 0.080(7) 0.072(6) -0.002(6) 0.031(7) -0.027(7)
C16 0.085(8) 0.124(10) 0.096(7) -0.001(7) 0.048(6) -0.029(7)
C17 0.098(9) 0.098(8) 0.117(8) 0.011(7) 0.056(7) 0.018(7)
C18 0.065(6) 0.085(7) 0.093(6) 0.014(5) 0.050(5) 0.001(5)
C19 0.059(6) 0.040(4) 0.036(4) 0.002(4) 0.015(4) 0.007(4)
C20 0.059(6) 0.043(5) 0.041(4) 0.000(4) 0.012(4) -0.010(4)
C21 0.102(8) 0.100(7) 0.053(5) 0.005(5) 0.014(5) -0.044(7)
C22 0.166(14) 0.118(11) 0.085(8) -0.003(6) 0.048(9) -0.082(10)
C23 0.131(12) 0.133(13) 0.125(11) -0.038(9) 0.069(10) -0.077(10)
C24 0.080(8) 0.094(8) 0.132(9) -0.046(7) 0.051(7) -0.025(7)
C25 0.066(7) 0.068(6) 0.097(7) -0.012(5) 0.042(6) -0.006(5)
C26 0.046(6) 0.056(5) 0.037(4) 0.001(4) 0.010(4) -0.004(5)
C27 0.079(7) 0.078(8) 0.085(6) 0.018(5) 0.027(6) -0.006(6)
C28 0.071(8) 0.152(12) 0.091(7) 0.017(7) 0.018(7) -0.036(8)
C29 0.062(9) 0.198(14) 0.066(7) -0.011(8) 0.020(6) 0.001(9)
C30 0.079(9) 0.107(9) 0.092(7) -0.029(7) 0.026(7) 0.021(7)
C31 0.044(6) 0.091(7) 0.074(5) -0.021(5) 0.017(5) -0.002(5)
C32 0.040(5) 0.045(5) 0.047(4) 0.001(4) 0.012(4) -0.002(4)
C33 0.082(7) 0.051(5) 0.053(5) -0.001(4) 0.026(5) 0.014(5)
C34 0.087(7) 0.064(6) 0.046(5) 0.008(4) 0.025(5) 0.005(5)
C35 0.100(8) 0.087(7) 0.049(5) 0.007(5) 0.039(5) 0.003(6)
C36 0.111(8) 0.090(7) 0.065(5) 0.002(5) 0.049(5) 0.034(6)
C37 0.095(7) 0.061(5) 0.044(4) 0.012(4) 0.024(4) 0.018(5)
C38 0.055(5) 0.060(6) 0.036(4) -0.002(4) 0.022(4) -0.007(4)
C39 0.040(5) 0.065(5) 0.030(4) 0.012(4) 0.017(3) 0.000(5)
C40 0.075(6) 0.050(5) 0.045(5) 0.011(4) 0.024(4) -0.007(5)
C41 0.084(7) 0.050(5) 0.052(5) 0.003(5) 0.025(5) -0.006(5)
C42 0.082(7) 0.105(7) 0.040(5) 0.009(6) 0.029(4) -0.004(7)
C43 0.089(7) 0.065(6) 0.042(5) -0.018(4) 0.022(4) -0.004(5)
C44 0.051(6) 0.052(5) 0.051(5) 0.003(4) 0.013(4) -0.001(4)
C45 0.069(7) 0.054(5) 0.074(6) 0.006(4) 0.019(6) -0.004(5)
C46 0.064(7) 0.075(7) 0.090(6) 0.016(5) 0.021(6) -0.007(6)
C47 0.089(8) 0.083(7) 0.090(7) 0.005(7) 0.000(6) -0.027(7)
C48 0.095(9) 0.103(8) 0.097(7) -0.034(6) 0.018(7) -0.028(7)
C49 0.066(7) 0.086(7) 0.077(6) -0.021(5) 0.018(5) -0.016(5)
C50 0.063(6) 0.057(5) 0.046(4) -0.006(4) 0.014(4) 0.010(5)
C51 0.078(7) 0.085(7) 0.062(5) 0.005(5) 0.026(5) 0.011(6)
C52 0.111(9) 0.077(7) 0.094(7) -0.007(6) 0.041(7) 0.035(7)
C53 0.083(9) 0.126(10) 0.117(8) -0.002(8) 0.037(7) 0.044(8)
C54 0.085(9) 0.109(9) 0.097(7) -0.022(7) 0.046(6) 0.019(7)
C55 0.064(7) 0.100(8) 0.090(7) -0.014(5) 0.048(6) -0.010(6)
C56 0.085(7) 0.034(4) 0.040(4) -0.010(4) 0.027(4) -0.009(4)
C57 0.054(6) 0.040(5) 0.039(4) 0.004(3) 0.004(4) -0.001(4)
C58 0.067(6) 0.042(5) 0.061(5) 0.007(4) 0.005(4) 0.006(5)
C59 0.086(8) 0.077(7) 0.065(5) -0.003(5) 0.016(6) 0.024(6)
C60 0.084(8) 0.092(8) 0.076(6) 0.006(5) 0.021(6) 0.023(7)
C61 0.070(7) 0.068(7) 0.077(6) 0.001(5) 0.018(5) -0.009(6)
C62 0.042(6) 0.041(5) 0.094(6) 0.006(4) 0.016(5) -0.001(5)
C63 0.043(5) 0.044(5) 0.047(5) 0.003(4) 0.011(4) -0.003(4)
C64 0.085(6) 0.059(6) 0.066(5) -0.026(5) 0.024(4) -0.003(5)
C65 0.118(8) 0.071(6) 0.089(7) -0.033(6) 0.025(6) -0.006(6)
C66 0.126(9) 0.101(9) 0.059(6) -0.030(6) 0.027(6) 0.017(7)
C67 0.091(8) 0.119(9) 0.061(6) 0.008(6) 0.039(6) 0.015(7)
C68 0.089(7) 0.062(5) 0.050(5) -0.008(4) 0.033(5) -0.004(5)
C69 0.047(6) 0.061(5) 0.043(5) -0.019(4) 0.008(4) -0.002(5)
C70 0.068(8) 0.081(8) 0.080(6) -0.031(5) 0.019(6) -0.006(6)
C71 0.078(10) 0.104(10) 0.122(9) -0.055(7) 0.026(7) 0.013(7)
C72 0.078(10) 0.154(13) 0.125(11) -0.083(10) 0.057(8) -0.043(9)
C73 0.106(12) 0.136(12) 0.083(8) -0.033(7) 0.041(8) -0.039(8)
C74 0.066(7) 0.085(7) 0.078(6) -0.013(5) 0.037(6) -0.016(5)
C75 0.119(13) 0.054(7) 0.190(16) 0.026(8) 0.064(12) 0.021(8)
C76 0.24(2) 0.067(8) 0.100(13) 0.015(9) -0.018(13) -0.014(9)
C77 0.35(3) 0.054(8) 0.089(12) -0.010(8) -0.042(15) -0.005(13)
C78 0.23(2) 0.093(9) 0.111(11) -0.009(8) 0.056(12) 0.016(11)
C79 0.179(15) 0.086(9) 0.150(14) -0.008(9) 0.056(13) -0.004(8)
C80 0.095(10) 0.072(7) 0.097(8) 0.009(6) 0.002(9) 0.001(7)
C81 0.234(17) 0.102(10) 0.274(17) 0.003(9) 0.168(15) 0.002(10)

loop_
_atom_type_symbol
_atom_type_description
_atom_type_scat_dispersion_real
_atom_type_scat_dispersion_imag
_atom_type_scat_source
C C 0.0033 0.0016 'International Tables Vol C Tables 4.2.6.8 and 6.1.1.4'
H H 0.0000 0.0000 'International Tables Vol C Tables 4.2.6.8 and 6.1.1.4'
N N 0.0061 0.0033 'International Tables Vol C Tables 4.2.6.8 and 6.1.1.4'
O O 0.0106 0.0060 'International Tables Vol C Tables 4.2.6.8 and 6.1.1.4'
Ni Ni 0.3393 1.1124 'International Tables Vol C Tables 4.2.6.8 and 6.1.1.4'
Cl Cl 0.1484 0.1585 'International Tables Vol C Tables 4.2.6.8 and 6.1.1.4'
P P 0.1023 0.0942 'International Tables Vol C Tables 4.2.6.8 and 6.1.1.4'

loop_
_geom_angle_atom_site_label_1
_geom_angle_atom_site_label_2
_geom_angle_atom_site_label_3
_geom_angle
N1 Ni1 O1 89.9(2)
N1 Ni1 P1 87.11(17)
O1 Ni1 P1 176.10(16)
N1 Ni1 Cl1 177.92(18)
O1 Ni1 Cl1 92.00(15)
P1 Ni1 Cl1 91.01(8)
N1 Ni1 P2 61.09(16)
O1 Ni1 P2 30.03(13)
P1 Ni1 P2 147.64(8)
Cl1 Ni1 P2 120.67(7)
N2 Ni2 O2 89.8(2)
N2 Ni2 P3 87.21(17)
O2 Ni2 P3 174.21(16)
N2 Ni2 Cl2 176.14(16)
O2 Ni2 Cl2 91.92(14)
P3 Ni2 Cl2 91.34(8)
N2 Ni2 P4 60.60(16)
O2 Ni2 P4 31.49(12)
P3 Ni2 P4 147.06(8)
Cl2 Ni2 P4 120.31(7)
C2 N1 C19 118.2(6)
C2 N1 Ni1 120.0(5)
C19 N1 Ni1 118.5(4)
C39 N2 C56 118.7(6)
C39 N2 Ni2 120.3(5)
C56 N2 Ni2 119.2(4)
P2 O1 Ni1 110.7(2)
P4 O2 Ni2 106.8(2)
C7 P1 C1 108.1(3)
C7 P1 C13 107.4(3)
C1 P1 C13 108.8(3)
C7 P1 Ni1 114.5(2)
C1 P1 Ni1 101.5(2)
C13 P1 Ni1 116.0(2)
O1 P2 C32 110.6(3)
O1 P2 C26 110.4(3)
C32 P2 C26 108.4(3)
O1 P2 C19 106.3(3)
C32 P2 C19 112.2(3)
C26 P2 C19 108.9(3)
O1 P2 Ni1 39.31(15)
C32 P2 Ni1 143.6(3)
C26 P2 Ni1 103.2(2)
C19 P2 Ni1 72.6(2)
C38 P3 C44 106.4(3)
C38 P3 C50 106.8(3)
C44 P3 C50 109.7(4)
C38 P3 Ni2 102.5(2)
C44 P3 Ni2 113.6(3)
C50 P3 Ni2 116.7(2)
O2 P4 C63 110.5(3)
O2 P4 C69 109.5(3)
C63 P4 C69 108.5(3)
O2 P4 C56 107.3(3)
C63 P4 C56 113.4(3)
C69 P4 C56 107.6(4)
O2 P4 Ni2 41.70(16)
C63 P4 Ni2 148.9(3)
C69 P4 Ni2 96.7(2)
C56 P4 Ni2 74.1(2)
C6 C1 C2 124.9(7)
C6 C1 P1 124.5(6)
C2 C1 P1 110.5(5)
N1 C2 C1 120.3(7)
N1 C2 C3 125.4(6)
C1 C2 C3 114.3(6)
C4 C3 C2 121.1(6)
C4 C3 H3 119.4
C2 C3 H3 119.4
C3 C4 C5 122.5(7)
C3 C4 H4 118.8
C5 C4 H4 118.8
C4 C5 C6 118.1(7)
C4 C5 H5 120.9
C6 C5 H5 120.9
C1 C6 C5 119.1(7)
C1 C6 H6 120.4
C5 C6 H6 120.4
C12 C7 C8 117.3(7)
C12 C7 P1 119.4(5)
C8 C7 P1 123.3(6)
C9 C8 C7 119.4(8)
C9 C8 H8 120.3
C7 C8 H8 120.3
C10 C9 C8 122.2(9)
C10 C9 H9 118.9
C8 C9 H9 118.9
C9 C10 C11 118.6(10)
C9 C10 H10 120.7
C11 C10 H10 120.7
C12 C11 C10 119.5(8)
C12 C11 H11 120.2
C10 C11 H11 120.2
C11 C12 C7 123.0(7)
C11 C12 H12 118.5
C7 C12 H12 118.5
C18 C13 C14 117.5(7)
C18 C13 P1 121.5(6)
C14 C13 P1 120.8(6)
C13 C14 C15 120.2(8)
C13 C14 H14 119.9
C15 C14 H14 119.9
C16 C15 C14 120.0(10)
C16 C15 H15 120.0
C14 C15 H15 120.0
C15 C16 C17 119.5(10)
C15 C16 H16 120.3
C17 C16 H16 120.3
C18 C17 C16 121.1(10)
C18 C17 H17 119.4
C16 C17 H17 119.4
C17 C18 C13 121.7(8)
C17 C18 H18 119.1
C13 C18 H18 119.1
N1 C19 C20 114.9(6)
N1 C19 P2 101.4(5)
C20 C19 P2 111.1(4)
N1 C19 H19 109.7
C20 C19 H19 109.7
P2 C19 H19 109.7
C21 C20 C25 118.1(8)
C21 C20 C19 119.6(8)
C25 C20 C19 122.3(7)
C20 C21 C22 120.0(10)
C20 C21 H21 120.0
C22 C21 H21 120.0
C23 C22 C21 119.8(12)
C23 C22 H22 120.1
C21 C22 H22 120.1
C24 C23 C22 121.2(13)
C24 C23 H23 119.4
C22 C23 H23 119.4
C23 C24 C25 118.8(12)
C23 C24 H24 120.6
C25 C24 H24 120.6
C20 C25 C24 121.9(9)
C20 C25 H25 119.1
C24 C25 H25 119.1
C27 C26 C31 117.4(7)
C27 C26 P2 119.8(7)
C31 C26 P2 122.8(6)
C26 C27 C28 121.6(9)
C26 C27 H27 119.2
C28 C27 H27 119.2
C29 C28 C27 120.2(11)
C29 C28 H28 119.9
C27 C28 H28 119.9
C30 C29 C28 119.3(11)
C30 C29 H29 120.3
C28 C29 H29 120.3
C29 C30 C31 120.5(10)
C29 C30 H30 119.7
C31 C30 H30 119.7
C30 C31 C26 120.9(8)
C30 C31 H31 119.6
C26 C31 H31 119.6
C33 C32 C37 117.2(6)
C33 C32 P2 125.8(6)
C37 C32 P2 117.0(5)
C34 C33 C32 121.3(7)
C34 C33 H33 119.3
C32 C33 H33 119.3
C33 C34 C35 120.8(7)
C33 C34 H34 119.6
C35 C34 H34 119.6
C36 C35 C34 119.2(7)
C36 C35 H35 120.4
C34 C35 H35 120.4
C35 C36 C37 120.6(7)
C35 C36 H36 119.7
C37 C36 H36 119.7
C36 C37 C32 120.8(7)
C36 C37 H37 119.6
C32 C37 H37 119.6
C43 C38 C39 120.8(6)
C43 C38 P3 127.7(6)
C39 C38 P3 111.4(5)
N2 C39 C40 124.4(7)
N2 C39 C38 118.4(7)
C40 C39 C38 117.1(5)
C41 C40 C39 120.2(7)
C41 C40 H40 119.9
C39 C40 H40 119.9
C40 C41 C42 122.2(7)
C40 C41 H41 118.9
C42 C41 H41 118.9
C41 C42 C43 118.8(6)
C41 C42 H42 120.6
C43 C42 H42 120.6
C38 C43 C42 120.8(7)
C38 C43 H43 119.6
C42 C43 H43 119.6
C49 C44 C45 117.8(7)
C49 C44 P3 124.0(7)
C45 C44 P3 118.1(6)
C46 C45 C44 121.2(8)
C46 C45 H45 119.4
C44 C45 H45 119.4
C45 C46 C47 120.4(9)
C45 C46 H46 119.8
C47 C46 H46 119.8
C48 C47 C46 119.6(10)
C48 C47 H47 120.2
C46 C47 H47 120.2
C47 C48 C49 120.4(9)
C47 C48 H48 119.8
C49 C48 H48 119.8
C44 C49 C48 120.3(8)
C44 C49 H49 119.9
C48 C49 H49 119.9
C55 C50 C51 117.3(7)
C55 C50 P3 122.3(7)
C51 C50 P3 120.2(7)
C52 C51 C50 119.4(8)
C52 C51 H51 120.3
C50 C51 H51 120.3
C53 C52 C51 120.9(9)
C53 C52 H52 119.5
C51 C52 H52 119.5
C54 C53 C52 119.2(10)
C54 C53 H53 120.4
C52 C53 H53 120.4
C53 C54 C55 121.0(10)
C53 C54 H54 119.5
C55 C54 H54 119.5
C50 C55 C54 122.0(9)
C50 C55 H55 119.0
C54 C55 H55 119.0
N2 C56 C57 114.0(6)
N2 C56 P4 99.9(4)
C57 C56 P4 113.7(4)
N2 C56 H56 109.6
C57 C56 H56 109.6
P4 C56 H56 109.6
C62 C57 C58 117.8(7)
C62 C57 C56 123.4(7)
C58 C57 C56 118.8(7)
C59 C58 C57 119.2(8)
C59 C58 H58 120.4
C57 C58 H58 120.4
C58 C59 C60 122.1(9)
C58 C59 H59 119.0
C60 C59 H59 119.0
C61 C60 C59 117.4(9)
C61 C60 H60 121.3
C59 C60 H60 121.3
C62 C61 C60 121.0(8)
C62 C61 H61 119.5
C60 C61 H61 119.5
C61 C62 C57 122.5(8)
C61 C62 H62 118.7
C57 C62 H62 118.7
C68 C63 C64 119.1(6)
C68 C63 P4 119.0(6)
C64 C63 P4 121.9(6)
C63 C64 C65 120.1(8)
C63 C64 H64 120.0
C65 C64 H64 120.0
C66 C65 C64 120.6(9)
C66 C65 H65 119.7
C64 C65 H65 119.7
C67 C66 C65 120.0(8)
C67 C66 H66 120.0
C65 C66 H66 120.0
C66 C67 C68 120.2(8)
C66 C67 H67 119.9
C68 C67 H67 119.9
C63 C68 C67 120.0(8)
C63 C68 H68 120.0
C67 C68 H68 120.0
C74 C69 C70 118.8(8)
C74 C69 P4 123.6(7)
C70 C69 P4 117.5(7)
C69 C70 C71 119.1(9)
C69 C70 H70 120.4
C71 C70 H70 120.4
C72 C71 C70 121.0(11)
C72 C71 H71 119.5
C70 C71 H71 119.5
C71 C72 C73 122.5(13)
C71 C72 H72 118.8
C73 C72 H72 118.8
C72 C73 C74 116.3(11)
C72 C73 H73 121.9
C74 C73 H73 121.9
C69 C74 C73 122.2(9)
C69 C74 H74 118.9
C73 C74 H74 118.9
C80 C75 C76 120.5(14)
C80 C75 C81 125(2)
C76 C75 C81 114.6(19)
C77 C76 C75 119.8(19)
C77 C76 H76 120.1
C75 C76 H76 120.1
C76 C77 C78 118.7(17)
C76 C77 H77 120.6
C78 C77 H77 120.6
C79 C78 C77 120.8(17)
C79 C78 H78 119.6
C77 C78 H78 119.6
C78 C79 C80 118.7(15)
C78 C79 H79 120.7
C80 C79 H79 120.7
C75 C80 C79 121.1(13)
C75 C80 H80 119.5
C79 C80 H80 119.5
C75 C81 H81A 109.5
C75 C81 H81B 109.5
H81A C81 H81B 109.5
C75 C81 H81C 109.5
H81A C81 H81C 109.5
H81B C81 H81C 109.5

loop_
_geom_bond_atom_site_label_1
_geom_bond_atom_site_label_2
_geom_bond_distance
Ni1 N1 1.893(5)
Ni1 O1 1.925(4)
Ni1 P1 2.1234(18)
Ni1 Cl1 2.184(2)
Ni1 P2 2.843(2)
Ni2 N2 1.901(6)
Ni2 O2 1.963(4)
Ni2 P3 2.118(2)
Ni2 Cl2 2.1781(19)
Ni2 P4 2.825(2)
N1 C2 1.367(7)
N1 C19 1.451(6)
N2 C39 1.397(6)
N2 C56 1.460(7)
O1 P2 1.521(4)
O2 P4 1.542(4)
P1 C7 1.803(7)
P1 C1 1.813(6)
P1 C13 1.815(7)
P2 C32 1.779(6)
P2 C26 1.783(7)
P2 C19 1.820(6)
P3 C38 1.795(7)
P3 C44 1.817(7)
P3 C50 1.822(7)
P4 C63 1.788(6)
P4 C69 1.794(7)
P4 C56 1.812(6)
C1 C6 1.374(8)
C1 C2 1.397(8)
C2 C3 1.455(9)
C3 C4 1.367(8)
C3 H3 0.9300
C4 C5 1.386(8)
C4 H4 0.9300
C5 C6 1.417(9)
C5 H5 0.9300
C6 H6 0.9300
C7 C12 1.382(8)
C7 C8 1.393(7)
C8 C9 1.391(10)
C8 H8 0.9300
C9 C10 1.363(10)
C9 H9 0.9300
C10 C11 1.381(9)
C10 H10 0.9300
C11 C12 1.368(9)
C11 H11 0.9300
C12 H12 0.9300
C13 C18 1.362(9)
C13 C14 1.392(8)
C14 C15 1.394(10)
C14 H14 0.9300
C15 C16 1.351(11)
C15 H15 0.9300
C16 C17 1.358(11)
C16 H16 0.9300
C17 C18 1.351(9)
C17 H17 0.9300
C18 H18 0.9300
C19 C20 1.544(9)
C19 H19 0.9800
C20 C21 1.372(9)
C20 C25 1.373(9)
C21 C22 1.387(11)
C21 H21 0.9300
C22 C23 1.367(13)
C22 H22 0.9300
C23 C24 1.335(12)
C23 H23 0.9300
C24 C25 1.386(10)
C24 H24 0.9300
C25 H25 0.9300
C26 C27 1.355(9)
C26 C31 1.408(9)
C27 C28 1.392(10)
C27 H27 0.9300
C28 C29 1.383(12)
C28 H28 0.9300
C29 C30 1.350(12)
C29 H29 0.9300
C30 C31 1.391(10)
C30 H30 0.9300
C31 H31 0.9300
C32 C33 1.386(8)
C32 C37 1.415(8)
C33 C34 1.368(7)
C33 H33 0.9300
C34 C35 1.384(9)
C34 H34 0.9300
C35 C36 1.367(9)
C35 H35 0.9300
C36 C37 1.377(8)
C36 H36 0.9300
C37 H37 0.9300
C38 C43 1.373(8)
C38 C39 1.419(8)
C39 C40 1.416(8)
C40 C41 1.364(8)
C40 H40 0.9300
C41 C42 1.373(9)
C41 H41 0.9300
C42 C43 1.385(9)
C42 H42 0.9300
C43 H43 0.9300
C44 C49 1.390(8)
C44 C45 1.392(8)
C45 C46 1.371(10)
C45 H45 0.9300
C46 C47 1.372(9)
C46 H46 0.9300
C47 C48 1.369(10)
C47 H47 0.9300
C48 C49 1.394(10)
C48 H48 0.9300
C49 H49 0.9300
C50 C55 1.362(9)
C50 C51 1.411(9)
C51 C52 1.406(9)
C51 H51 0.9300
C52 C53 1.358(11)
C52 H52 0.9300
C53 C54 1.353(11)
C53 H53 0.9300
C54 C55 1.378(10)
C54 H54 0.9300
C55 H55 0.9300
C56 C57 1.530(9)
C56 H56 0.9800
C57 C62 1.364(8)
C57 C58 1.409(8)
C58 C59 1.371(9)
C58 H58 0.9300
C59 C60 1.390(10)
C59 H59 0.9300
C60 C61 1.378(9)
C60 H60 0.9300
C61 C62 1.355(9)
C61 H61 0.9300
C62 H62 0.9300
C63 C68 1.379(8)
C63 C64 1.386(8)
C64 C65 1.386(8)
C64 H64 0.9300
C65 C66 1.370(10)
C65 H65 0.9300
C66 C67 1.359(10)
C66 H66 0.9300
C67 C68 1.407(9)
C67 H67 0.9300
C68 H68 0.9300
C69 C74 1.375(9)
C69 C70 1.376(9)
C70 C71 1.399(11)
C70 H70 0.9300
C71 C72 1.336(12)
C71 H71 0.9300
C72 C73 1.371(12)
C72 H72 0.9300
C73 C74 1.418(12)
C73 H73 0.9300
C74 H74 0.9300
C75 C80 1.313(13)
C75 C76 1.389(16)
C75 C81 1.411(13)
C76 C77 1.35(2)
C76 H76 0.9300
C77 C78 1.38(2)
C77 H77 0.9300
C78 C79 1.358(13)
C78 H78 0.9300
C79 C80 1.379(12)
C79 H79 0.9300
C80 H80 0.9300
C81 H81A 0.9600
C81 H81B 0.9600
C81 H81C 0.9600
